data_4081021
loop_
_publ_author_name
'Orbisaglia, Serena'
'Jacques, B\'eatrice'
'Braunstein, Pierre'
'Hueber, Damien'
'Pale, Patrick'
'Blanc, Aur\'elien'
'de Fr\'emont, Pierre'

_publ_section_title
;
 Synthesis, Characterization, and Catalytic Activity of Cationic NHC
 Gold(III) Pyridine Complexes
;
_journal_issue 15
_journal_name_full Organometallics
_journal_page_first 4153
_journal_paper_doi 10.1021/om400338k
_journal_volume 32
_journal_year 2013
_chemical_formula_moiety 'C27 H36 Au Cl3 N2'
_chemical_formula_sum 'C27 H36 Au Cl3 N2'
_chemical_formula_weight 691.89
_chemical_name_common IPrAuCl3
_space_group_IT_number 14
_symmetry_cell_setting monoclinic
_symmetry_Int_Tables_number 14
_symmetry_space_group_name_Hall '-P 2ybc'
_symmetry_space_group_name_H-M 'P 1 21/c 1'
_atom_sites_solution_hydrogens geom
_atom_sites_solution_primary direct
_atom_sites_solution_secondary difmap
_audit_creation_method SHELXL-97
_cell_angle_alpha 90.00
_cell_angle_beta 92.7590(10)
_cell_angle_gamma 90.00
_cell_formula_units_Z 8
_cell_length_a 18.8280(3)
_cell_length_b 12.5920(2)
_cell_length_c 24.2250(4)
_cell_measurement_reflns_used 39980
_cell_measurement_temperature 173(2)
_cell_measurement_theta_max 27.485
_cell_measurement_theta_min 0.998
_cell_volume 5736.66(16)
_computing_cell_refinement 'HKL Scalepack (Otwinowski & Minor 1997)'
_computing_data_collection 'Collect (Bruker AXS BV, 1997-2004)'
_computing_data_reduction 'HKL Denzo and Scalepack (Otwinowski & Minor 1997)'
_computing_molecular_graphics 'Ortep-3 for Windows (Farrugia, 1997)'
_computing_publication_material 'WinGX publication routines (Farrugia, 1999)'
_computing_structure_refinement 'SHELXL-97 (Sheldrick, 2008)'
_diffrn_ambient_temperature 173(2)
_diffrn_detector_area_resol_mean 9
_diffrn_measured_fraction_theta_full 0.999
_diffrn_measured_fraction_theta_max 0.999
_diffrn_measurement_device_type KappaCCD
_diffrn_measurement_method 'CCD rotation images, thick slices'
_diffrn_radiation_monochromator graphite
_diffrn_radiation_probe x-ray
_diffrn_radiation_type MoK\a
_diffrn_radiation_wavelength 0.71073
_diffrn_reflns_av_R_equivalents 0.0712
_diffrn_reflns_av_sigmaI/netI 0.0566
_diffrn_reflns_limit_h_max 22
_diffrn_reflns_limit_h_min -23
_diffrn_reflns_limit_k_max 15
_diffrn_reflns_limit_k_min -15
_diffrn_reflns_limit_l_max 29
_diffrn_reflns_limit_l_min -29
_diffrn_reflns_number 53052
_diffrn_reflns_theta_full 26.00
_diffrn_reflns_theta_max 26.00
_diffrn_reflns_theta_min 1.96
_diffrn_source 'fine-focus sealed tube'
_exptl_absorpt_coefficient_mu 5.426
_exptl_absorpt_correction_T_max 0.3297
_exptl_absorpt_correction_T_min 0.2637
_exptl_absorpt_correction_type multi-scan
_exptl_absorpt_process_details
;
[c.f. r.h. blessing, acta cryst. (1995), a51, 33-38]
;
_exptl_crystal_colour yellow
_exptl_crystal_density_diffrn 1.602
_exptl_crystal_density_method 'not measured'
_exptl_crystal_description prism
_exptl_crystal_F_000 2736
_exptl_crystal_recrystallization_method 'DCM / Octane'
_exptl_crystal_size_max 0.18
_exptl_crystal_size_mid 0.14
_exptl_crystal_size_min 0.12
_refine_diff_density_max 2.382
_refine_diff_density_min -1.374
_refine_diff_density_rms 0.135
_refine_ls_extinction_method none
_refine_ls_goodness_of_fit_ref 1.029
_refine_ls_hydrogen_treatment constr
_refine_ls_matrix_type full
_refine_ls_number_parameters 595
_refine_ls_number_reflns 11258
_refine_ls_number_restraints 0
_refine_ls_restrained_S_all 1.029
_refine_ls_R_factor_all 0.0583
_refine_ls_R_factor_gt 0.0339
_refine_ls_shift/su_max 0.001
_refine_ls_shift/su_mean 0.000
_refine_ls_structure_factor_coef Fsqd
_refine_ls_weighting_details 'calc w=1/[\s^2^(Fo^2^)+(0.0314P)^2^+0.0000P] where P=(Fo^2^+2Fc^2^)/3'
_refine_ls_weighting_scheme calc
_refine_ls_wR_factor_gt 0.0659
_refine_ls_wR_factor_ref 0.0726
_reflns_number_gt 8406
_reflns_number_total 11258
_reflns_threshold_expression >2sigma(I)
_cod_data_source_file om400338k_si_001.cif
_cod_data_source_block IPrAuCl3
_cod_original_sg_symbol_H-M 'P 21/c'
_cod_database_code 4081021

loop_
_symmetry_equiv_pos_as_xyz
'x, y, z'
'-x, y+1/2, -z+1/2'
'-x, -y, -z'
'x, -y-1/2, z-1/2'

loop_
_atom_site_label
_atom_site_type_symbol
_atom_site_fract_x
_atom_site_fract_y
_atom_site_fract_z
_atom_site_U_iso_or_equiv
_atom_site_adp_type
_atom_site_occupancy
_atom_site_symmetry_multiplicity
_atom_site_calc_flag
_atom_site_refinement_flags
Au1 Au -0.231383(9) 0.201838(14) 0.084044(7) 0.02515(6) Uani 1 1 d .
Au2 Au -0.268174(10) -0.253809(14) -0.120991(7) 0.02637(6) Uani 1 1 d .
Cl3 Cl -0.15446(7) -0.30088(12) -0.14310(6) 0.0513(4) Uani 1 1 d .
Cl4 Cl -0.27245(7) 0.31212(9) 0.14982(5) 0.0380(3) Uani 1 1 d .
Cl5 Cl -0.18772(7) 0.09111(10) 0.01976(5) 0.0386(3) Uani 1 1 d .
Cl6 Cl -0.34647(7) 0.17045(12) 0.05058(6) 0.0524(4) Uani 1 1 d .
Cl7 Cl -0.31371(7) -0.34510(11) -0.19586(5) 0.0465(3) Uani 1 1 d .
Cl8 Cl -0.22403(6) -0.15840(10) -0.04760(5) 0.0363(3) Uani 1 1 d .
C9 C -0.3666(2) -0.2136(3) -0.10002(17) 0.0236(10) Uani 1 1 d .
N10 N -0.08490(19) 0.1612(3) 0.13638(14) 0.0232(8) Uani 1 1 d .
C11 C -0.0175(2) 0.2059(4) 0.14082(19) 0.0311(12) Uani 1 1 d .
H11 H 0.0232 0.1752 0.1572 0.037 Uiso 1 1 calc R
C12 C -0.4360(2) -0.1416(4) -0.22821(18) 0.0297(11) Uani 1 1 d .
C14 C -0.0223(3) 0.3020(4) 0.1169(2) 0.0351(12) Uani 1 1 d .
H14 H 0.0146 0.3502 0.1135 0.042 Uiso 1 1 calc R
C16 C -0.1309(2) 0.2293(3) 0.10993(17) 0.0231(10) Uani 1 1 d .
C17 C -0.5645(3) -0.1926(4) -0.2269(2) 0.0504(15) Uani 1 1 d .
H17A H -0.5695 -0.1432 -0.1972 0.076 Uiso 1 1 calc R
H17B H -0.5968 -0.2508 -0.2229 0.076 Uiso 1 1 calc R
H17C H -0.5752 -0.1575 -0.2615 0.076 Uiso 1 1 calc R
C18 C -0.1181(2) 0.4194(3) 0.07761(19) 0.0258(11) Uani 1 1 d .
C19 C -0.0291(3) -0.0302(4) 0.08478(19) 0.0332(12) Uani 1 1 d .
H19 H -0.0341 0.0403 0.0680 0.040 Uiso 1 1 calc R
C21 C -0.4668(3) -0.2004(4) -0.0556(2) 0.0364(13) Uani 1 1 d .
H21 H -0.5005 -0.2105 -0.0292 0.044 Uiso 1 1 calc R
C22 C -0.3517(3) -0.2833(4) 0.03832(18) 0.0292(11) Uani 1 1 d .
C23 C -0.1470(2) 0.5376(4) 0.0038(2) 0.0358(13) Uani 1 1 d .
H23 H -0.1538 0.5522 -0.0337 0.043 Uiso 1 1 calc R
C25 C -0.1265(2) 0.4354(3) 0.02063(19) 0.0274(11) Uani 1 1 d .
C28 C -0.1574(3) 0.6167(4) 0.0416(2) 0.0415(14) Uani 1 1 d .
H28 H -0.1711 0.6840 0.0293 0.050 Uiso 1 1 calc R
C30 C -0.3738(2) -0.3219(4) -0.01404(18) 0.0263(11) Uani 1 1 d .
C31 C -0.4240(3) -0.0927(4) -0.27895(19) 0.0386(13) Uani 1 1 d .
H31 H -0.4465 -0.1189 -0.3112 0.046 Uiso 1 1 calc R
N33 N -0.41212(19) -0.1484(3) -0.12826(14) 0.0247(9) Uani 1 1 d .
C35 C -0.3457(2) 0.0346(4) -0.23470(18) 0.0309(11) Uani 1 1 d .
H35 H -0.3161 0.0933 -0.2375 0.037 Uiso 1 1 calc R
C37 C -0.3750(2) -0.4294(4) -0.02824(19) 0.0335(12) Uani 1 1 d .
C38 C -0.2345(3) 0.1392(4) 0.2638(2) 0.0577(17) Uani 1 1 d .
H38A H -0.2482 0.2042 0.2810 0.087 Uiso 1 1 calc R
H38B H -0.2297 0.0842 0.2911 0.087 Uiso 1 1 calc R
H38C H -0.2703 0.1192 0.2362 0.087 Uiso 1 1 calc R
C39 C -0.1209(3) -0.1338(4) 0.2096(2) 0.0424(14) Uani 1 1 d .
H39 H -0.1275 -0.1990 0.2267 0.051 Uiso 1 1 calc R
C40 C -0.4783(3) -0.3143(4) -0.2720(2) 0.0492(15) Uani 1 1 d .
H40A H -0.5111 -0.3720 -0.2686 0.074 Uiso 1 1 calc R
H40B H -0.4305 -0.3411 -0.2695 0.074 Uiso 1 1 calc R
H40C H -0.4870 -0.2800 -0.3071 0.074 Uiso 1 1 calc R
C42 C -0.3211(3) 0.0397(4) -0.13100(19) 0.0335(12) Uani 1 1 d .
H42 H -0.3248 -0.0114 -0.1008 0.040 Uiso 1 1 calc R
C43 C -0.4072(3) -0.4698(4) -0.0833(2) 0.0440(14) Uani 1 1 d .
H43 H -0.4044 -0.4115 -0.1099 0.053 Uiso 1 1 calc R
C45 C -0.2419(3) 0.0628(5) -0.1374(2) 0.0537(16) Uani 1 1 d .
H45A H -0.2218 0.0934 -0.1039 0.081 Uiso 1 1 calc R
H45B H -0.2366 0.1116 -0.1674 0.081 Uiso 1 1 calc R
H45C H -0.2175 -0.0022 -0.1451 0.081 Uiso 1 1 calc R
C47 C -0.0444(3) 0.5235(4) 0.2001(2) 0.0543(16) Uani 1 1 d .
H47A H -0.0380 0.5108 0.2391 0.081 Uiso 1 1 calc R
H47B H -0.0427 0.5985 0.1932 0.081 Uiso 1 1 calc R
H47C H -0.0072 0.4888 0.1812 0.081 Uiso 1 1 calc R
C48 C -0.1767(3) 0.3325(4) -0.0614(2) 0.0535(15) Uani 1 1 d .
H48A H -0.1655 0.2793 -0.0880 0.080 Uiso 1 1 calc R
H48B H -0.1897 0.3973 -0.0802 0.080 Uiso 1 1 calc R
H48C H -0.2156 0.3087 -0.0404 0.080 Uiso 1 1 calc R
C49 C -0.3514(3) -0.1662(4) 0.0535(2) 0.0435(14) Uani 1 1 d .
H49 H -0.3507 -0.1252 0.0191 0.052 Uiso 1 1 calc R
N51 N -0.3999(2) -0.2462(3) -0.05547(15) 0.0279(9) Uani 1 1 d .
C52 C -0.0558(3) -0.1121(4) 0.0424(2) 0.0429(14) Uani 1 1 d .
H52A H -0.0279 -0.1081 0.0104 0.064 Uiso 1 1 calc R
H52B H -0.1048 -0.0980 0.0320 0.064 Uiso 1 1 calc R
H52C H -0.0517 -0.1819 0.0582 0.064 Uiso 1 1 calc R
C53 C -0.4741(3) -0.1391(4) -0.10045(19) 0.0354(12) Uani 1 1 d .
H53 H -0.5135 -0.0979 -0.1110 0.043 Uiso 1 1 calc R
C54 C -0.4004(2) -0.0986(4) -0.18150(17) 0.0259(11) Uani 1 1 d .
C56 C -0.0724(2) -0.0324(3) 0.13634(18) 0.0267(11) Uani 1 1 d .
C58 C -0.4882(3) -0.2345(4) -0.2256(2) 0.0377(13) Uani 1 1 d .
H58 H -0.4789 -0.2712 -0.1904 0.045 Uiso 1 1 calc R
C60 C -0.1068(3) 0.1959(5) 0.2788(2) 0.0602(18) Uani 1 1 d .
H60A H -0.1236 0.2589 0.2963 0.090 Uiso 1 1 calc R
H60B H -0.0644 0.2121 0.2600 0.090 Uiso 1 1 calc R
H60C H -0.0965 0.1424 0.3063 0.090 Uiso 1 1 calc R
C61 C -0.0475(3) 0.3849(4) -0.0557(2) 0.0499(15) Uani 1 1 d .
H61A H -0.0386 0.3310 -0.0825 0.075 Uiso 1 1 calc R
H61B H -0.0062 0.3932 -0.0312 0.075 Uiso 1 1 calc R
H61C H -0.0577 0.4510 -0.0742 0.075 Uiso 1 1 calc R
C62 C -0.1387(2) 0.0555(3) 0.20812(18) 0.0275(11) Uani 1 1 d .
C64 C -0.1475(3) 0.5976(4) 0.0976(2) 0.0368(12) Uani 1 1 d .
H64 H -0.1541 0.6523 0.1226 0.044 Uiso 1 1 calc R
C65 C -0.1162(3) 0.4799(4) 0.1792(2) 0.0390(13) Uani 1 1 d .
H65 H -0.1166 0.4033 0.1863 0.047 Uiso 1 1 calc R
C66 C -0.3551(2) -0.0099(3) -0.18246(18) 0.0268(11) Uani 1 1 d .
C67 C -0.3509(3) -0.5012(4) 0.0123(2) 0.0418(14) Uani 1 1 d .
H67 H -0.3495 -0.5734 0.0043 0.050 Uiso 1 1 calc R
C68 C -0.1281(2) 0.4974(4) 0.1169(2) 0.0308(12) Uani 1 1 d .
C69 C -0.3293(3) -0.4653(4) 0.0641(2) 0.0420(14) Uani 1 1 d .
H69 H -0.3137 -0.5141 0.0909 0.050 Uiso 1 1 calc R
C70 C -0.4188(3) -0.1367(5) 0.0821(3) 0.072(2) Uani 1 1 d .
H70A H -0.4179 -0.0624 0.0910 0.107 Uiso 1 1 calc R
H70B H -0.4215 -0.1774 0.1155 0.107 Uiso 1 1 calc R
H70C H -0.4595 -0.1518 0.0580 0.107 Uiso 1 1 calc R
C71 C -0.0832(3) -0.1285(4) 0.1625(2) 0.0389(13) Uani 1 1 d .
H71 H -0.0645 -0.1903 0.1480 0.047 Uiso 1 1 calc R
C72 C -0.1114(2) 0.3523(4) -0.02222(18) 0.0315(11) Uani 1 1 d .
H72 H -0.0995 0.2857 -0.0030 0.038 Uiso 1 1 calc R
N73 N -0.09161(19) 0.3161(3) 0.09821(15) 0.0244(9) Uani 1 1 d .
C74 C -0.3611(3) 0.1405(4) -0.1152(2) 0.0666(19) Uani 1 1 d .
H74A H -0.3389 0.1704 -0.0822 0.100 Uiso 1 1 calc R
H74B H -0.4096 0.1230 -0.1088 0.100 Uiso 1 1 calc R
H74C H -0.3597 0.1912 -0.1448 0.100 Uiso 1 1 calc R
C75 C -0.1008(2) 0.0578(3) 0.15998(18) 0.0243(10) Uani 1 1 d .
C77 C -0.1642(2) 0.1548(4) 0.23691(19) 0.0334(12) Uani 1 1 d .
H77 H -0.1715 0.2097 0.2086 0.040 Uiso 1 1 calc R
C78 C -0.3790(3) -0.0061(4) -0.28176(19) 0.0349(12) Uani 1 1 d .
H78 H -0.3713 0.0249 -0.3158 0.042 Uiso 1 1 calc R
C79 C -0.1741(3) 0.5311(4) 0.2121(2) 0.0565(17) Uani 1 1 d .
H79A H -0.2196 0.5036 0.1997 0.085 Uiso 1 1 calc R
H79B H -0.1734 0.6066 0.2068 0.085 Uiso 1 1 calc R
H79C H -0.1657 0.5153 0.2507 0.085 Uiso 1 1 calc R
C80 C -0.3301(3) -0.3587(4) 0.0771(2) 0.0368(13) Uani 1 1 d .
H80 H -0.3158 -0.3370 0.1126 0.044 Uiso 1 1 calc R
C81 C -0.2859(3) -0.1343(4) 0.0897(2) 0.0557(16) Uani 1 1 d .
H81A H -0.2879 -0.0597 0.0977 0.084 Uiso 1 1 calc R
H81B H -0.2437 -0.1495 0.0705 0.084 Uiso 1 1 calc R
H81C H -0.2852 -0.1738 0.1237 0.084 Uiso 1 1 calc R
C82 C -0.1489(3) -0.0434(4) 0.2315(2) 0.0387(13) Uani 1 1 d .
H82 H -0.1753 -0.0486 0.2628 0.046 Uiso 1 1 calc R
C83 C -0.4862(4) -0.4950(7) -0.0780(3) 0.104(3) Uani 1 1 d .
H83A H -0.5061 -0.5198 -0.1129 0.156 Uiso 1 1 calc R
H83B H -0.5107 -0.4321 -0.0673 0.156 Uiso 1 1 calc R
H83C H -0.4912 -0.5491 -0.0505 0.156 Uiso 1 1 calc R
C86 C -0.3663(4) -0.5621(5) -0.1059(3) 0.096(3) Uani 1 1 d .
H86A H -0.3175 -0.5420 -0.1092 0.143 Uiso 1 1 calc R
H86B H -0.3866 -0.5813 -0.1417 0.143 Uiso 1 1 calc R
H86C H -0.3689 -0.6216 -0.0814 0.143 Uiso 1 1 calc R
C91 C 0.0497(3) -0.0481(4) 0.1006(2) 0.0477(15) Uani 1 1 d .
H91A H 0.0658 0.0049 0.1268 0.072 Uiso 1 1 calc R
H91B H 0.0769 -0.0433 0.0682 0.072 Uiso 1 1 calc R
H91C H 0.0559 -0.1173 0.1168 0.072 Uiso 1 1 calc R

loop_
_atom_site_aniso_label
_atom_site_aniso_U_11
_atom_site_aniso_U_22
_atom_site_aniso_U_33
_atom_site_aniso_U_23
_atom_site_aniso_U_13
_atom_site_aniso_U_12
Au1 0.02100(11) 0.02421(11) 0.03027(11) 0.00325(8) 0.00156(8) -0.00101(8)
Au2 0.02168(11) 0.03290(12) 0.02474(10) -0.00145(8) 0.00325(8) 0.00312(8)
Cl3 0.0242(8) 0.0775(10) 0.0525(9) -0.0161(8) 0.0061(6) 0.0093(7)
Cl4 0.0393(8) 0.0375(7) 0.0381(7) 0.0018(6) 0.0110(6) 0.0116(6)
Cl5 0.0413(8) 0.0379(7) 0.0363(7) -0.0107(6) 0.0001(6) -0.0004(6)
Cl6 0.0225(7) 0.0649(10) 0.0687(10) 0.0003(8) -0.0083(7) -0.0050(6)
Cl7 0.0367(8) 0.0617(9) 0.0409(7) -0.0230(7) 0.0022(6) 0.0039(7)
Cl8 0.0351(8) 0.0429(7) 0.0304(6) -0.0039(6) -0.0046(5) -0.0004(6)
C9 0.023(3) 0.027(3) 0.021(2) -0.001(2) 0.004(2) 0.002(2)
N10 0.024(2) 0.023(2) 0.023(2) 0.0036(17) 0.0048(17) -0.0012(17)
C11 0.019(3) 0.034(3) 0.040(3) 0.007(2) -0.001(2) -0.001(2)
C12 0.026(3) 0.034(3) 0.029(3) 0.002(2) 0.000(2) -0.002(2)
C14 0.023(3) 0.031(3) 0.051(3) 0.005(3) 0.001(2) -0.006(2)
C16 0.027(3) 0.026(3) 0.016(2) 0.0046(19) 0.005(2) 0.000(2)
C17 0.030(3) 0.063(4) 0.058(4) 0.006(3) 0.005(3) -0.011(3)
C18 0.020(3) 0.021(2) 0.037(3) 0.006(2) 0.005(2) -0.001(2)
C19 0.035(3) 0.029(3) 0.036(3) 0.001(2) 0.006(2) 0.007(2)
C21 0.025(3) 0.053(3) 0.033(3) 0.012(3) 0.012(2) 0.013(2)
C22 0.031(3) 0.035(3) 0.022(3) 0.010(2) 0.009(2) -0.001(2)
C23 0.028(3) 0.036(3) 0.044(3) 0.017(3) 0.001(2) 0.000(2)
C25 0.020(3) 0.024(3) 0.038(3) 0.006(2) -0.001(2) -0.004(2)
C28 0.032(3) 0.024(3) 0.068(4) 0.012(3) 0.004(3) 0.004(2)
C30 0.021(3) 0.035(3) 0.023(2) 0.013(2) 0.006(2) 0.005(2)
C31 0.037(3) 0.057(4) 0.021(3) 0.000(2) -0.001(2) -0.005(3)
N33 0.024(2) 0.029(2) 0.0215(19) 0.0057(17) 0.0017(17) 0.0039(17)
C35 0.027(3) 0.034(3) 0.031(3) 0.010(2) 0.000(2) 0.000(2)
C37 0.028(3) 0.037(3) 0.036(3) 0.005(2) 0.002(2) -0.001(2)
C38 0.057(4) 0.056(4) 0.063(4) 0.009(3) 0.029(3) 0.016(3)
C39 0.064(4) 0.021(3) 0.044(3) 0.012(2) 0.016(3) -0.004(3)
C40 0.048(4) 0.056(4) 0.044(3) -0.010(3) 0.000(3) -0.015(3)
C42 0.040(3) 0.028(3) 0.032(3) -0.001(2) -0.004(2) 0.001(2)
C43 0.052(4) 0.041(3) 0.039(3) -0.003(3) 0.001(3) -0.006(3)
C45 0.055(4) 0.060(4) 0.044(3) 0.014(3) -0.016(3) -0.023(3)
C47 0.050(4) 0.064(4) 0.048(3) 0.000(3) -0.005(3) -0.010(3)
C48 0.060(4) 0.048(4) 0.052(4) 0.002(3) -0.005(3) -0.005(3)
C49 0.055(4) 0.045(3) 0.031(3) -0.002(3) 0.013(3) 0.007(3)
N51 0.027(2) 0.033(2) 0.024(2) 0.0109(18) 0.0079(18) 0.0070(18)
C52 0.051(4) 0.041(3) 0.037(3) -0.003(3) 0.007(3) 0.011(3)
C53 0.025(3) 0.050(3) 0.032(3) 0.006(3) 0.008(2) 0.012(2)
C54 0.026(3) 0.032(3) 0.020(2) 0.001(2) 0.004(2) 0.007(2)
C56 0.029(3) 0.024(3) 0.027(3) 0.003(2) 0.004(2) -0.001(2)
C58 0.032(3) 0.046(3) 0.034(3) 0.002(2) 0.003(2) -0.008(2)
C60 0.071(5) 0.065(4) 0.044(3) -0.018(3) -0.014(3) 0.027(3)
C61 0.048(4) 0.048(4) 0.055(4) -0.001(3) 0.015(3) 0.001(3)
C62 0.030(3) 0.025(3) 0.028(3) 0.004(2) 0.002(2) 0.004(2)
C64 0.032(3) 0.027(3) 0.052(3) -0.002(3) 0.006(3) -0.002(2)
C65 0.043(3) 0.031(3) 0.043(3) -0.003(2) 0.004(3) -0.013(2)
C66 0.024(3) 0.026(3) 0.031(3) 0.004(2) 0.004(2) 0.006(2)
C67 0.034(3) 0.034(3) 0.058(4) 0.013(3) 0.006(3) -0.003(2)
C68 0.020(3) 0.028(3) 0.044(3) 0.004(2) 0.004(2) -0.004(2)
C69 0.036(3) 0.044(4) 0.046(3) 0.025(3) -0.001(3) -0.002(3)
C70 0.081(5) 0.073(5) 0.062(4) -0.013(4) 0.029(4) 0.021(4)
C71 0.053(4) 0.023(3) 0.041(3) -0.001(2) 0.010(3) 0.003(2)
C72 0.036(3) 0.029(3) 0.030(3) 0.003(2) 0.001(2) 0.002(2)
N73 0.019(2) 0.022(2) 0.032(2) 0.0049(17) 0.0010(17) 0.0002(16)
C74 0.092(5) 0.051(4) 0.054(4) -0.018(3) -0.018(4) 0.024(4)
C75 0.020(3) 0.024(3) 0.029(3) 0.004(2) 0.000(2) 0.000(2)
C77 0.033(3) 0.042(3) 0.025(3) 0.006(2) 0.005(2) 0.007(2)
C78 0.031(3) 0.045(3) 0.029(3) 0.010(2) 0.002(2) -0.003(2)
C79 0.062(4) 0.057(4) 0.052(4) -0.016(3) 0.019(3) -0.014(3)
C80 0.032(3) 0.048(3) 0.030(3) 0.010(3) -0.003(2) -0.005(2)
C81 0.073(5) 0.054(4) 0.040(3) -0.005(3) 0.001(3) -0.006(3)
C82 0.045(3) 0.041(3) 0.031(3) 0.014(2) 0.016(3) -0.001(3)
C83 0.078(6) 0.168(8) 0.066(5) -0.025(5) -0.001(4) -0.071(5)
C86 0.165(8) 0.058(5) 0.062(5) -0.018(4) -0.018(5) 0.038(5)
C91 0.042(4) 0.047(3) 0.056(4) 0.000(3) 0.013(3) 0.012(3)

loop_
_atom_type_symbol
_atom_type_description
_atom_type_scat_dispersion_real
_atom_type_scat_dispersion_imag
_atom_type_scat_source
C C 0.0033 0.0016 'International Tables Vol C Tables 4.2.6.8 and 6.1.1.4'
N N 0.0061 0.0033 'International Tables Vol C Tables 4.2.6.8 and 6.1.1.4'
Au Au -2.0133 8.8022 'International Tables Vol C Tables 4.2.6.8 and 6.1.1.4'
Cl Cl 0.1484 0.1585 'International Tables Vol C Tables 4.2.6.8 and 6.1.1.4'
H H 0.0000 0.0000 'International Tables Vol C Tables 4.2.6.8 and 6.1.1.4'

loop_
_geom_angle_atom_site_label_1
_geom_angle_atom_site_label_2
_geom_angle_atom_site_label_3
_geom_angle
C16 Au1 Cl5 87.30(12)
C16 Au1 Cl4 91.33(12)
Cl5 Au1 Cl4 178.50(5)
C16 Au1 Cl6 177.79(12)
Cl5 Au1 Cl6 91.07(5)
Cl4 Au1 Cl6 90.32(5)
C9 Au2 Cl8 88.62(13)
C9 Au2 Cl7 90.69(13)
Cl8 Au2 Cl7 178.31(5)
C9 Au2 Cl3 178.76(13)
Cl8 Au2 Cl3 90.51(5)
Cl7 Au2 Cl3 90.20(5)
N51 C9 N33 106.5(4)
N51 C9 Au2 126.9(3)
N33 C9 Au2 126.6(3)
C16 N10 C11 109.9(4)
C16 N10 C75 127.7(4)
C11 N10 C75 122.4(4)
C14 C11 N10 106.8(4)
C14 C11 H11 126.6
N10 C11 H11 126.6
C54 C12 C31 116.7(4)
C54 C12 C58 123.2(4)
C31 C12 C58 120.1(4)
C11 C14 N73 107.6(4)
C11 C14 H14 126.2
N73 C14 H14 126.2
N73 C16 N10 105.4(4)
N73 C16 Au1 126.3(3)
N10 C16 Au1 127.8(3)
C58 C17 H17A 109.5
C58 C17 H17B 109.5
H17A C17 H17B 109.5
C58 C17 H17C 109.5
H17A C17 H17C 109.5
H17B C17 H17C 109.5
C68 C18 C25 124.2(4)
C68 C18 N73 116.7(4)
C25 C18 N73 118.9(4)
C52 C19 C56 111.5(4)
C52 C19 C91 110.7(4)
C56 C19 C91 110.0(4)
C52 C19 H19 108.1
C56 C19 H19 108.1
C91 C19 H19 108.1
C53 C21 N51 107.5(4)
C53 C21 H21 126.3
N51 C21 H21 126.3
C80 C22 C30 116.2(4)
C80 C22 C49 120.3(4)
C30 C22 C49 123.5(4)
C28 C23 C25 121.3(5)
C28 C23 H23 119.4
C25 C23 H23 119.4
C18 C25 C23 116.0(4)
C18 C25 C72 124.2(4)
C23 C25 C72 119.7(4)
C23 C28 C64 120.7(5)
C23 C28 H28 119.6
C64 C28 H28 119.6
C37 C30 C22 124.0(4)
C37 C30 N51 117.7(4)
C22 C30 N51 118.3(4)
C78 C31 C12 120.9(5)
C78 C31 H31 119.5
C12 C31 H31 119.5
C9 N33 C53 109.6(4)
C9 N33 C54 126.2(4)
C53 N33 C54 124.2(4)
C78 C35 C66 121.8(4)
C78 C35 H35 119.1
C66 C35 H35 119.1
C67 C37 C30 117.0(5)
C67 C37 C43 120.1(5)
C30 C37 C43 122.7(4)
C77 C38 H38A 109.5
C77 C38 H38B 109.5
H38A C38 H38B 109.5
C77 C38 H38C 109.5
H38A C38 H38C 109.5
H38B C38 H38C 109.5
C82 C39 C71 120.2(4)
C82 C39 H39 119.9
C71 C39 H39 119.9
C58 C40 H40A 109.5
C58 C40 H40B 109.5
H40A C40 H40B 109.5
C58 C40 H40C 109.5
H40A C40 H40C 109.5
H40B C40 H40C 109.5
C66 C42 C74 110.8(4)
C66 C42 C45 111.7(4)
C74 C42 C45 111.1(4)
C66 C42 H42 107.7
C74 C42 H42 107.7
C45 C42 H42 107.7
C86 C43 C37 112.7(5)
C86 C43 C83 112.6(5)
C37 C43 C83 110.0(4)
C86 C43 H43 107.1
C37 C43 H43 107.1
C83 C43 H43 107.1
C42 C45 H45A 109.5
C42 C45 H45B 109.5
H45A C45 H45B 109.5
C42 C45 H45C 109.5
H45A C45 H45C 109.5
H45B C45 H45C 109.5
C65 C47 H47A 109.5
C65 C47 H47B 109.5
H47A C47 H47B 109.5
C65 C47 H47C 109.5
H47A C47 H47C 109.5
H47B C47 H47C 109.5
C72 C48 H48A 109.5
C72 C48 H48B 109.5
H48A C48 H48B 109.5
C72 C48 H48C 109.5
H48A C48 H48C 109.5
H48B C48 H48C 109.5
C22 C49 C70 110.8(4)
C22 C49 C81 112.7(4)
C70 C49 C81 109.9(5)
C22 C49 H49 107.8
C70 C49 H49 107.8
C81 C49 H49 107.8
C9 N51 C21 109.4(4)
C9 N51 C30 127.1(4)
C21 N51 C30 123.5(3)
C19 C52 H52A 109.5
C19 C52 H52B 109.5
H52A C52 H52B 109.5
C19 C52 H52C 109.5
H52A C52 H52C 109.5
H52B C52 H52C 109.5
C21 C53 N33 107.0(4)
C21 C53 H53 126.5
N33 C53 H53 126.5
C12 C54 C66 124.2(4)
C12 C54 N33 117.6(4)
C66 C54 N33 118.2(4)
C71 C56 C75 117.2(4)
C71 C56 C19 119.1(4)
C75 C56 C19 123.7(4)
C40 C58 C17 111.1(4)
C40 C58 C12 111.8(4)
C17 C58 C12 109.9(4)
C40 C58 H58 108.0
C17 C58 H58 108.0
C12 C58 H58 108.0
C77 C60 H60A 109.5
C77 C60 H60B 109.5
H60A C60 H60B 109.5
C77 C60 H60C 109.5
H60A C60 H60C 109.5
H60B C60 H60C 109.5
C72 C61 H61A 109.5
C72 C61 H61B 109.5
H61A C61 H61B 109.5
C72 C61 H61C 109.5
H61A C61 H61C 109.5
H61B C61 H61C 109.5
C82 C62 C75 116.5(4)
C82 C62 C77 119.9(4)
C75 C62 C77 123.5(4)
C28 C64 C68 120.7(5)
C28 C64 H64 119.7
C68 C64 H64 119.7
C47 C65 C79 108.6(4)
C47 C65 C68 111.1(4)
C79 C65 C68 112.4(4)
C47 C65 H65 108.2
C79 C65 H65 108.2
C68 C65 H65 108.2
C35 C66 C54 115.8(4)
C35 C66 C42 120.9(4)
C54 C66 C42 123.3(4)
C69 C67 C37 120.1(5)
C69 C67 H67 120.0
C37 C67 H67 120.0
C18 C68 C64 117.1(4)
C18 C68 C65 123.8(4)
C64 C68 C65 119.1(4)
C67 C69 C80 121.4(5)
C67 C69 H69 119.3
C80 C69 H69 119.3
C49 C70 H70A 109.5
C49 C70 H70B 109.5
H70A C70 H70B 109.5
C49 C70 H70C 109.5
H70A C70 H70C 109.5
H70B C70 H70C 109.5
C39 C71 C56 121.0(4)
C39 C71 H71 119.5
C56 C71 H71 119.5
C25 C72 C48 111.4(4)
C25 C72 C61 110.8(4)
C48 C72 C61 109.9(4)
C25 C72 H72 108.2
C48 C72 H72 108.2
C61 C72 H72 108.2
C16 N73 C14 110.3(4)
C16 N73 C18 127.1(4)
C14 N73 C18 121.8(4)
C42 C74 H74A 109.5
C42 C74 H74B 109.5
H74A C74 H74B 109.5
C42 C74 H74C 109.5
H74A C74 H74C 109.5
H74B C74 H74C 109.5
C56 C75 C62 123.4(4)
C56 C75 N10 118.5(4)
C62 C75 N10 117.9(4)
C38 C77 C62 113.0(4)
C38 C77 C60 111.2(4)
C62 C77 C60 110.7(4)
C38 C77 H77 107.2
C62 C77 H77 107.2
C60 C77 H77 107.2
C35 C78 C31 120.6(4)
C35 C78 H78 119.7
C31 C78 H78 119.7
C65 C79 H79A 109.5
C65 C79 H79B 109.5
H79A C79 H79B 109.5
C65 C79 H79C 109.5
H79A C79 H79C 109.5
H79B C79 H79C 109.5
C69 C80 C22 121.3(5)
C69 C80 H80 119.4
C22 C80 H80 119.4
C49 C81 H81A 109.5
C49 C81 H81B 109.5
H81A C81 H81B 109.5
C49 C81 H81C 109.5
H81A C81 H81C 109.5
H81B C81 H81C 109.5
C39 C82 C62 121.7(4)
C39 C82 H82 119.1
C62 C82 H82 119.1
C43 C83 H83A 109.5
C43 C83 H83B 109.5
H83A C83 H83B 109.5
C43 C83 H83C 109.5
H83A C83 H83C 109.5
H83B C83 H83C 109.5
C43 C86 H86A 109.5
C43 C86 H86B 109.5
H86A C86 H86B 109.5
C43 C86 H86C 109.5
H86A C86 H86C 109.5
H86B C86 H86C 109.5
C19 C91 H91A 109.5
C19 C91 H91B 109.5
H91A C91 H91B 109.5
C19 C91 H91C 109.5
H91A C91 H91C 109.5
H91B C91 H91C 109.5

loop_
_geom_bond_atom_site_label_1
_geom_bond_atom_site_label_2
_geom_bond_distance
Au1 C16 1.995(5)
Au1 Cl5 2.2735(12)
Au1 Cl4 2.2769(12)
Au1 Cl6 2.3108(13)
Au2 C9 2.009(4)
Au2 Cl8 2.2700(12)
Au2 Cl7 2.2795(13)
Au2 Cl3 2.3092(12)
C9 N51 1.338(5)
C9 N33 1.349(5)
N10 C16 1.358(5)
N10 C11 1.387(5)
N10 C75 1.459(5)
C11 C14 1.343(6)
C11 H11 0.9300
C12 C54 1.396(6)
C12 C31 1.403(6)
C12 C58 1.531(6)
C14 N73 1.371(6)
C14 H14 0.9300
C16 N73 1.357(5)
C17 C58 1.529(7)
C17 H17A 0.9600
C17 H17B 0.9600
C17 H17C 0.9600
C18 C68 1.387(6)
C18 C25 1.397(6)
C18 N73 1.471(5)
C19 C52 1.523(6)
C19 C56 1.525(6)
C19 C91 1.531(7)
C19 H19 0.9800
C21 C53 1.334(6)
C21 N51 1.386(6)
C21 H21 0.9300
C22 C80 1.382(6)
C22 C30 1.402(6)
C22 C49 1.520(7)
C23 C28 1.373(7)
C23 C25 1.398(6)
C23 H23 0.9300
C25 C72 1.511(6)
C28 C64 1.382(7)
C28 H28 0.9300
C30 C37 1.396(6)
C30 N51 1.453(5)
C31 C78 1.384(6)
C31 H31 0.9300
N33 C53 1.381(5)
N33 C54 1.460(5)
C35 C78 1.374(6)
C35 C66 1.403(6)
C35 H35 0.9300
C37 C67 1.395(7)
C37 C43 1.526(7)
C38 C77 1.517(6)
C38 H38A 0.9600
C38 H38B 0.9600
C38 H38C 0.9600
C39 C82 1.372(6)
C39 C71 1.374(6)
C39 H39 0.9300
C40 C58 1.525(7)
C40 H40A 0.9600
C40 H40B 0.9600
C40 H40C 0.9600
C42 C66 1.509(6)
C42 C74 1.533(7)
C42 C45 1.536(7)
C42 H42 0.9800
C43 C86 1.512(7)
C43 C83 1.532(8)
C43 H43 0.9800
C45 H45A 0.9600
C45 H45B 0.9600
C45 H45C 0.9600
C47 C65 1.522(7)
C47 H47A 0.9600
C47 H47B 0.9600
C47 H47C 0.9600
C48 C72 1.536(7)
C48 H48A 0.9600
C48 H48B 0.9600
C48 H48C 0.9600
C49 C70 1.521(7)
C49 C81 1.532(7)
C49 H49 0.9800
C52 H52A 0.9600
C52 H52B 0.9600
C52 H52C 0.9600
C53 H53 0.9300
C54 C66 1.407(6)
C56 C71 1.386(6)
C56 C75 1.389(6)
C58 H58 0.9800
C60 C77 1.536(7)
C60 H60A 0.9600
C60 H60B 0.9600
C60 H60C 0.9600
C61 C72 1.539(6)
C61 H61A 0.9600
C61 H61B 0.9600
C61 H61C 0.9600
C62 C82 1.385(6)
C62 C75 1.397(6)
C62 C77 1.520(6)
C64 C68 1.388(6)
C64 H64 0.9300
C65 C79 1.524(7)
C65 C68 1.531(7)
C65 H65 0.9800
C67 C69 1.377(7)
C67 H67 0.9300
C69 C80 1.380(7)
C69 H69 0.9300
C70 H70A 0.9600
C70 H70B 0.9600
C70 H70C 0.9600
C71 H71 0.9300
C72 H72 0.9800
C74 H74A 0.9600
C74 H74B 0.9600
C74 H74C 0.9600
C77 H77 0.9800
C78 H78 0.9300
C79 H79A 0.9600
C79 H79B 0.9600
C79 H79C 0.9600
C80 H80 0.9300
C81 H81A 0.9600
C81 H81B 0.9600
C81 H81C 0.9600
C82 H82 0.9300
C83 H83A 0.9600
C83 H83B 0.9600
C83 H83C 0.9600
C86 H86A 0.9600
C86 H86B 0.9600
C86 H86C 0.9600
C91 H91A 0.9600
C91 H91B 0.9600
C91 H91C 0.9600
